data_7118391
loop_
_publ_author_name
'Plevert, J.'
'Kubota, Y.'
'Honda, T.'
'Okubo, T.'
'Sugi, Y.'

_publ_section_title
;
 GUS-1: a mordenite-like molecular sieve with the 12-ring channel of
 ZSM-12
;
_journal_name_full 'Chemical Communications'
_journal_page_first 2363
_journal_page_last 2364
_journal_volume 2000
_journal_year 2000
_chemical_formula_sum 'O64 Si32'
_chemical_name_systematic 'Si32 O64'
_space_group_IT_number 21
_symmetry_space_group_name_Hall 'C 2 2'
_symmetry_space_group_name_H-M 'C 2 2 2'
_cell_angle_alpha 90
_cell_angle_beta 90
_cell_angle_gamma 90
_cell_formula_units_Z 1
_cell_length_a 16.42059
_cell_length_b 20.05399
_cell_length_c 5.0464
_cell_volume 1661.771
_citation_journal_id_ASTM CHCOFS
_cod_data_source_file Plevert_CHCOFS_2000_285.cif
_cod_data_source_block O64Si32
_cod_database_code 7118391

loop_
_symmetry_equiv_pos_as_xyz
x,y,z
-x,-y,z
x,-y,-z
-x,y,-z
x+1/2,y+1/2,z
-x+1/2,-y+1/2,z
x+1/2,-y+1/2,-z
-x+1/2,y+1/2,-z

loop_
_atom_site_label
_atom_site_type_symbol
_atom_site_fract_x
_atom_site_fract_y
_atom_site_fract_z
_atom_site_occupancy
_atom_site_U_iso_or_equiv
O7 O-2 0.1151 0.1023 0.317 1 0.0
O6 O-2 0.212 0 0.5 1 0.0
O10 O-2 0 0.297 0 1 0.0
O8 O-2 0 0.1006 0 1 0.0
O4 O-2 0.2644 0.117 0.477 1 0.0
O5 O-2 0.1537 0.0785 0.834 1 0.0
Si2 Si+4 0.1818 0.0767 0.527 1 0.0
O2 O-2 0.384 0.2092 0.307 1 0.0
O3 O-2 0.25 0.25 0.522 1 0.0
Si4 Si+4 0.0964 0.2819 -0.002 1 0.0
Si3 Si+4 0.0937 0.1222 0.016 1 0.0
O1 O-2 0.3549 0.1874 0.754 1 0.0
Si1 Si+4 0.3074 0.1879 0.478 1 0.0
O9 O-2 0.1021 0.2021 -0.013 1 0.0
